data_2008656
loop_
_publ_author_name
'Foces-Foces, C.'
'Cabildo, P.'
'Claramunt, R. M.'
'Elguero, J.'

_publ_section_title
;
 4-(1<i>H</i>-1,2,4-Triazol-1-yl)phenol
;
_journal_issue 7
_journal_name_full 'Acta Crystallographica Section C'
_journal_page_first 1160
_journal_page_last 1163
_journal_paper_doi 10.1107/S0108270199003558
_journal_volume 55
_journal_year 1999
_chemical_formula_moiety 'C8 H7 N3 O'
_chemical_formula_sum 'C8 H7 N3 O'
_chemical_formula_weight 161.163
_chemical_melting_point 528
_chemical_name_systematic 4-(1H-1,2,4-triazol-1-yl)phenol
_space_group_IT_number 14
_symmetry_cell_setting monoclinic
_symmetry_space_group_name_Hall '-P 2yn'
_symmetry_space_group_name_H-M 'P 1 21/n 1'
_audit_creation_method from_xtal_archive_file_using_CIFIO
_cell_angle_alpha 90.00000
_cell_angle_beta 94.960(10)
_cell_angle_gamma 90.00000
_cell_formula_units_Z 4
_cell_length_a 18.409(2)
_cell_length_b 7.2898(6)
_cell_length_c 5.6649(4)
_cell_measurement_reflns_used 44
_cell_measurement_temperature 293
_cell_measurement_theta_max 45
_cell_measurement_theta_min 2
_cell_volume 757.37(12)
_computing_cell_refinement 'LSUCRE (Appleman, 1994)'
_computing_data_collection 'CRYSOM (Seifert, 1996)'
_computing_data_reduction 'xtal3.2 (Hall et al., 1992)'
_computing_molecular_graphics xtal3.2
_computing_publication_material xtal3.2
_computing_structure_refinement xtal3.2
_computing_structure_solution 'SIR97 (Altomare et al., 1997)'
_diffrn_ambient_temperature 293
_diffrn_measurement_device 'Seifert XRD 3000-S'
_diffrn_measurement_method '\w/2\q scans'
_diffrn_radiation_monochromator graphite
_diffrn_radiation_source xray_tube
_diffrn_radiation_type 'Cu K\a'
_diffrn_radiation_wavelength 1.5418
_diffrn_reflns_av_R_equivalents 0.01
_diffrn_reflns_av_sigmaI/netI 0.018
_diffrn_reflns_limit_h_max 21
_diffrn_reflns_limit_h_min -21
_diffrn_reflns_limit_k_max 8
_diffrn_reflns_limit_k_min 0
_diffrn_reflns_limit_l_max 6
_diffrn_reflns_limit_l_min -6
_diffrn_reflns_number 1657
_diffrn_reflns_reduction_process equatorial_monochr_Lp
_diffrn_reflns_theta_max 67.47
_diffrn_reflns_theta_min 4.82
_diffrn_standards_decay_% 0
_diffrn_standards_interval_time 100
_diffrn_standards_number 2
_exptl_absorpt_coefficient_mu 0.817
_exptl_absorpt_correction_type none
_exptl_crystal_colour colourless
_exptl_crystal_density_diffrn 1.413
_exptl_crystal_density_method 'not measured'
_exptl_crystal_description 'rectangular prism'
_exptl_crystal_F_000 336
_exptl_crystal_size_max 0.33
_exptl_crystal_size_mid 0.17
_exptl_crystal_size_min 0.10
_refine_diff_density_max 0.31
_refine_diff_density_min -0.29
_refine_ls_abs_structure_details none
_refine_ls_extinction_coef '5.7(3) \\times 10^2^'
_refine_ls_extinction_method 'Zachariasen (1967)'
_refine_ls_goodness_of_fit_all 0.903
_refine_ls_goodness_of_fit_obs 0.895
_refine_ls_hydrogen_treatment refall
_refine_ls_matrix_type full
_refine_ls_number_constraints 0
_refine_ls_number_parameters 138
_refine_ls_number_reflns 1104
_refine_ls_number_restraints 0
_refine_ls_R_factor_all 0.061
_refine_ls_R_factor_obs 0.051
_refine_ls_shift/esd_max 0.006
_refine_ls_shift/esd_mean 0.001
_refine_ls_structure_factor_coef F
_refine_ls_weighting_details 'w = k/[(A+B Fo)^2^(C+D(sin\q)/\l)]'
_refine_ls_weighting_scheme calc
_refine_ls_wR_factor_all 0.044
_refine_ls_wR_factor_obs 0.039
_reflns_number_observed 1104
_reflns_number_total 1324
_reflns_observed_criterion I>\s(I)
_cod_data_source_file bm1323.cif
_cod_data_source_block tzphoh
_cod_depositor_comments
;
The following automatic conversions were performed:

'_refine_ls_weighting_scheme' value 'w = k/[(A+B
Fo)^2^(C+D(sin\q)/\l)]' was changed to 'calc'. New tag
'_refine_ls_weighting_details' was created. The value of the new tag
was set to 'w = k/[(A+B Fo)^2^(C+D(sin\q)/\l)]'.

Automatic conversion script
Id: cif_fix_values 3143 2015-03-26 13:38:13Z robertas 
;
_cod_original_cell_volume 757.40(10)
_cod_original_sg_symbol_Hall -P_2yn
_cod_original_sg_symbol_H-M 'P 21/n'
_cod_database_code 2008656
_cod_database_fobs_code 2008656

loop_
_symmetry_equiv_pos_as_xyz
+x,+y,+z
1/2-x,1/2+y,1/2-z
-x,-y,-z
1/2+x,1/2-y,1/2+z

loop_
_atom_site_aniso_label
_atom_site_aniso_U_11
_atom_site_aniso_U_22
_atom_site_aniso_U_33
_atom_site_aniso_U_12
_atom_site_aniso_U_13
_atom_site_aniso_U_23
N1 .0313(7) .0475(9) .0395(9) -.0002(7) .0061(7) -.0011(7)
N2 .0402(9) .0640(10) .0460(10) -.0019(8) .0123(7) .0020(8)
C3 .0380(10) .0620(10) .0620(10) -.0008(9) .0130(10) .0020(10)
N4 .0335(8) .0660(10) .0610(10) -.0041(8) .0041(8) -.0073(9)
C5 .0350(10) .0660(10) .0470(10) -.0035(9) .0036(9) -.0080(10)
C6 .0327(9) .0380(10) .0390(10) .0020(7) .0051(7) -.0022(8)
C7 .0380(10) .0430(10) .0370(10) .0008(8) .0059(8) .0009(8)
C8 .0374(9) .0450(10) .0350(10) .0021(8) .0015(8) -.0021(8)
C9 .0327(9) .0360(10) .0430(10) .0003(7) .0056(8) -.0062(8)
C10 .0390(10) .0440(10) .0400(10) -.0003(8) .0089(8) .0057(9)
C11 .0400(10) .0470(10) .0400(10) .0036(9) .0021(8) .0068(9)
O12 .0303(7) .0616(9) .0536(9) -.0017(6) .0066(6) .0027(7)

loop_
_atom_site_label
_atom_site_fract_x
_atom_site_fract_y
_atom_site_fract_z
_atom_site_U_iso_or_equiv
_atom_site_thermal_displace_type
_atom_site_calc_flag
_atom_site_calc_attached_atom
N1 .43675(7) .2069(2) .5584(3) .0393(8) Uani ? ?
N2 .47453(8) .2201(3) .3621(3) .0500(10) Uani ? ?
C3 .53950(10) .2711(3) .4528(4) .0530(10) Uani ? ?
N4 .54636(8) .2907(3) .6906(3) .0530(10) Uani ? ?
C5 .48070(10) .2496(3) .7494(4) .0500(10) Uani ? ?
C6 .36086(9) .1616(2) .5425(3) .0365(9) Uani ? ?
C7 .31620(9) .2142(3) .3463(3) .0390(10) Uani ? ?
C8 .24220(10) .1807(3) .3377(3) .0390(10) Uani ? ?
C9 .21293(9) .0951(2) .5266(3) .0372(9) Uani ? ?
C10 .25840(10) .0399(3) .7206(3) .0410(10) Uani ? ?
C11 .33250(10) .0719(3) .7296(3) .0420(10) Uani ? ?
O12 .14021(7) .0613(2) .5320(3) .0483(8) Uani ? ?
H3 .5770(10) .301(3) .351(4) .031(6) Uiso ? ?
H5 .4640(10) .253(3) .907(4) .028(6) Uiso ? ?
H7 .3380(10) .273(3) .216(4) .025(6) Uiso ? ?
H8 .2100(10) .217(3) .201(4) .018(5) Uiso ? ?
H10 .2380(10) -.019(3) .852(4) .023(5) Uiso ? ?
H11 .3650(10) .031(3) .867(4) .016(5) Uiso ? ?
H12 .112(2) .119(4) .391(5) .057(8) Uiso ? ?

loop_
_atom_type_symbol
_atom_type_scat_dispersion_real
_atom_type_scat_dispersion_imag
_atom_type_scat_source
C .017 .009 'Int. Tables (1974, Vol IV)'
H 0 0 'Int. Tables (1974, Vol IV)'
N .029 .018 'Int. Tables (1974, Vol IV)'
O .047 .032 'Int. Tables (1974, Vol IV)'

loop_
_geom_angle_atom_site_label_1
_geom_angle_atom_site_label_2
_geom_angle_atom_site_label_3
_geom_angle
_geom_angle_publ_flag
N2 N1 C5 109.20(10) yes
N2 N1 C6 121.90(10) yes
C5 N1 C6 128.8(2) yes
N1 N2 C3 102.3(2) yes
N2 C3 N4 115.1(2) yes
N2 C3 H3 121.0(10) ?
N4 C3 H3 124.0(10) ?
C3 N4 C5 102.7(2) yes
N1 C5 N4 110.8(2) yes
N1 C5 H5 123.0(10) ?
N4 C5 H5 127.0(10) ?
N1 C6 C7 119.8(2) ?
N1 C6 C11 119.4(2) ?
C7 C6 C11 120.7(2) yes
C6 C7 C8 119.8(2) ?
C6 C7 H7 119.0(10) ?
C8 C7 H7 121.0(10) ?
C7 C8 C9 120.0(2) ?
C7 C8 H8 121.0(10) ?
C9 C8 H8 119.0(10) ?
C8 C9 C10 119.7(2) yes
C8 C9 O12 123.0(2) ?
C10 C9 O12 117.2(2) ?
C9 C10 C11 120.6(2) ?
C9 C10 H10 120.0(10) ?
C11 C10 H10 120.0(10) ?
C6 C11 C10 119.2(2) ?
C6 C11 H11 120.0(10) ?
C10 C11 H11 120.0(10) ?
C9 O12 H12 110(2) ?

loop_
_geom_bond_atom_site_label_1
_geom_bond_atom_site_label_2
_geom_bond_site_symmetry_1
_geom_bond_site_symmetry_2
_geom_bond_distance
_geom_bond_publ_flag
N1 N2 . . 1.365(2) yes
N1 C5 . . 1.331(2) yes
N1 C6 . . 1.431(2) yes
N2 C3 . . 1.314(2) yes
C3 N4 . . 1.350(3) yes
C3 H3 . . 0.97(2) ?
N4 C5 . . 1.316(3) yes
C5 H5 . . 0.96(2) ?
C6 C7 . . 1.379(2) ?
C6 C11 . . 1.385(3) ?
C7 C8 . . 1.382(3) ?
C7 H7 . . 0.97(2) ?
C8 C9 . . 1.387(3) ?
C8 H8 . . 0.97(2) ?
C9 C10 . . 1.382(2) ?
C9 O12 . . 1.364(2) yes
C10 C11 . . 1.381(3) ?
C10 H10 . . 0.96(2) ?
C11 H11 . . 0.98(2) ?
O12 H12 . . 1.00(3) ?

loop_
_geom_contact_atom_site_label_1
_geom_contact_atom_site_label_2
_geom_contact_distance
_geom_contact_site_symmetry_2
N4 H12 1.72(3) 4
C9 H12 1.95(3) .
N2 H3 1.99(2) .
N1 H5 2.02(2) .
C6 H7 2.03(2) .
C9 H10 2.04(2) .
C11 H10 2.04(2) .
N4 H5 2.04(2) .
C9 H8 2.05(2) .
C7 H8 2.05(2) .
N4 H3 2.06(2) .
C10 H11 2.06(2) .
C8 H7 2.06(2) .
C6 H11 2.06(2) .
C3 C5 2.082(3) .
N1 C3 2.085(3) .
N1 N4 2.178(2) .
N2 C5 2.197(3) .
N2 N4 2.247(2) .
H8 H12 2.29(4) .
C10 O12 2.344(2) .
H10 H11 2.36(3) .
H7 H8 2.38(3) .
C6 C10 2.386(3) .
C6 C8 2.388(2) .
C8 C10 2.395(3) .
C7 C9 2.397(3) .
C9 C11 2.400(2) .
C7 C11 2.402(3) .
C8 O12 2.418(2) .
N1 C7 2.431(2) .
N1 C11 2.432(2) .
H5 H11 2.44(3) .
O12 H3 2.44(2) 4_455
N2 C6 2.444(2) .
C8 H12 2.48(3) .
C5 C6 2.491(3) .
O12 H10 2.51(2) .
O12 H7 2.58(2) 2_545
N2 H5 2.58(2) 1_554
N1 H7 2.59(2) .
N2 H7 2.61(2) .
N1 H11 2.62(2) .
O12 H8 2.62(2) .
C5 H12 2.66(3) 4
H8 H10 2.70(3) 1_554
N4 O12 2.704(2) 4
H7 H11 2.73(3) 1_554
C6 C9 2.760(2) .
C7 C10 2.763(3) .
C6 H5 2.76(2) .
H7 H12 2.77(4) 2
C8 C11 2.772(3) .
C5 H11 2.79(2) .
H3 H12 2.79(4) 4_554
C8 H10 2.81(2) 2_556
C7 H10 2.83(2) 2_556
C3 H12 2.83(3) 4
C9 H7 2.84(2) 2_545
C11 H5 2.87(2) .
H5 H12 2.89(4) 4
N2 C7 2.909(2) .
H3 H11 2.96(3) 3_656
O12 H5 3.00(2) 2_546
N4 H8 3.01(2) 4
C5 C11 3.013(3) .
H3 H8 3.01(3) 4
N1 H3 3.02(2) .
C9 H10 3.02(2) 2_556
C5 H3 3.02(2) .
C3 H5 3.03(2) .
H5 H7 3.04(3) 1_556
C6 H10 3.04(2) 2_556
C8 H10 3.11(2) 1_554
N2 H5 3.12(2) .
C11 H7 3.12(2) 1_556
H3 H12 3.13(4) 4
H3 H5 3.14(3) 1_554
C10 H12 3.19(3) .
C10 H8 3.21(2) 1_556
C7 H11 3.22(2) 1_554
C11 H3 3.24(2) 3_656
C10 H10 3.24(2) 2_556
H8 H10 3.26(3) 2_556
C6 H10 3.26(2) .
C8 H10 3.26(2) .
C11 H7 3.27(2) .
C10 H8 3.27(2) .
C6 H8 3.27(2) .
C11 H10 3.27(2) 2_556
H5 H12 3.27(4) 2_556
C3 H5 3.28(2) 1_554
C9 H7 3.28(2) .
C9 H11 3.29(2) .
H7 H10 3.29(3) 2_556
C7 H11 3.29(2) .
C9 H3 3.31(2) 4_455
H11 H12 3.31(4) 2_546
C8 H7 3.32(2) 2_545
C3 H8 3.33(2) 4
H3 H10 3.35(3) 4_554
C3 O12 3.373(3) 4_554
H7 H10 3.40(3) 1_554
H7 H8 3.40(3) 2
C9 H8 3.40(2) 2_545
C3 H11 3.44(2) 3_656
C10 H8 3.44(2) 2_545
C7 O12 3.455(2) 2
C3 C6 3.464(3) .
C5 H3 3.47(2) 3_666
O12 H11 3.48(2) 2_556
C7 H10 3.48(2) 1_554
H10 H12 3.48(3) .
C5 O12 3.483(3) 2_556
N2 C5 3.489(3) 1_554
C10 H7 3.49(2) 1_556
C7 C9 3.503(3) 2
C8 H8 3.50(2) 2_545
C5 O12 3.503(2) 4
C10 H7 3.51(2) 2_545
N1 C3 3.513(3) 3_656
O12 H5 3.53(2) 4_454
N1 N2 3.526(2) 3_656
C7 H12 3.54(3) 2
C9 H11 3.56(2) 2_556
N2 H12 3.56(3) 2
N4 C9 3.565(2) 4
C9 C10 3.565(3) 2_556
N4 C6 3.572(2) .
N2 H11 3.59(2) 1_554
N2 C5 3.590(3) 3_656
C11 H8 3.59(2) 2_545
C6 H3 3.60(2) 3_656
N2 N4 3.596(3) 3_666
H3 H5 3.62(3) 3_666
C11 O12 3.620(2) .
C8 C10 3.622(3) 2_556
C3 N4 3.625(3) 3_666
N1 H3 3.63(2) 3_666
N4 C8 3.635(2) 4
C5 C7 3.640(3) .
N2 C11 3.644(3) .
C3 H12 3.65(3) 4_554
C3 C11 3.646(3) 3_656
C3 C6 3.648(3) 3_656
N2 N2 3.655(3) 3_656
C10 H3 3.66(2) 4_455
C7 H8 3.66(2) 2_545
C7 O12 3.665(2) .
C10 C10 3.675(3) 2_556
C10 C10 3.675(3) 2_546
C8 C10 3.680(3) 1_554
C7 C11 3.681(3) 1_554
C3 C5 3.686(3) 3_666
C7 C8 3.690(3) 2
N1 C10 3.692(2) .
N1 C8 3.696(2) .
C3 C3 3.697(3) 3_666
C7 H8 3.70(2) 2
C8 H11 3.71(2) 2_556
N4 H11 3.71(2) 3_657
C6 H8 3.71(2) 2_545
C5 H3 3.72(2) 1_556
C7 H10 3.73(2) .
C10 H7 3.73(2) .
N4 H3 3.73(2) 1_556
N4 H3 3.74(2) 3_666
C11 H8 3.74(2) .
N2 C3 3.746(3) 3_656
N2 N4 3.753(3) 3_656
N1 H3 3.75(2) 3_656
C8 H11 3.75(2) .
C7 C10 3.758(3) 2_556
C6 O12 3.783(2) 2_556
N1 H5 3.79(2) 1_554
C11 H8 3.79(2) 1_556
C8 C9 3.790(3) 2
C8 C8 3.796(3) 2_545
C8 C8 3.796(3) 2
C8 H11 3.80(2) 1_554
N2 H11 3.80(2) 3_656
N1 H12 3.82(3) 4
O12 H10 3.82(2) 2_556
C10 C11 3.821(3) 2_546
N1 O12 3.826(2) 2_556
C3 O12 3.827(3) 4
C7 C10 3.829(3) 1_554
N1 C3 3.832(3) 3_666
C5 H7 3.83(2) .
C11 O12 3.833(2) 2_556
C3 H7 3.83(2) .
N4 H7 3.84(2) 3_666
C6 C10 3.838(3) 2_556
C7 H12 3.85(3) .
N2 O12 3.849(2) 2
N1 H10 3.86(2) 2_556
C9 C11 3.858(3) 2_556
C7 H5 3.86(2) 1_554
C5 H12 3.86(3) 2_556
N2 C3 3.869(3) 3_666
C5 H7 3.89(2) 1_556
N2 H11 3.89(2) .
N1 N1 3.902(2) 3_656
O12 H11 3.91(2) 2_546
N1 N4 3.914(2) 3_656
C8 H3 3.92(2) 4_454
C9 H8 3.93(2) 1_556
N2 H12 3.93(3) 4
N1 N4 3.946(2) 3_666
C6 H11 3.95(2) 1_554
C6 H7 3.96(2) 1_556
C10 H3 3.96(2) 3_656
N2 H5 3.97(2) 3_656
C3 C5 3.972(3) 3_656
C9 H10 3.98(2) 1_554
C11 O12 3.976(2) 2_546
N4 C6 3.990(3) 3_656
N1 H12 3.99(3) 2
C5 H11 3.99(2) 3_657
C3 H3 4.00(2) 3_666
N2 H3 4.00(2) 3_666
C7 H5 4.01(2) .
N2 C5 4.015(3) 3_666
C8 H8 4.02(2) 2
C11 H12 4.02(3) 2_546
C3 H5 4.02(2) 3_666
N4 N4 4.031(3) 3_666
C8 C11 4.031(3) 1_554
C10 H8 4.04(2) 2_546
N2 O12 4.041(2) 4_554
C3 C5 4.041(3) 1_554
C8 C11 4.075(3) 2_556
C8 C10 4.106(3) 2
N1 C5 4.108(3) 3_656
N2 C6 4.115(2) 3_656
C6 O12 4.123(2) .
C3 C7 4.123(3) .
C7 C10 4.132(3) 2
C10 O12 4.144(2) 2_546
C7 C8 4.144(3) 2_545
C9 C11 4.166(3) 2_546
N2 N4 4.166(2) 1_554
C3 C8 4.171(3) 4
N4 C5 4.180(3) 3_666
N1 C9 4.189(2) .
C8 O12 4.190(2) 2
N2 C11 4.212(3) 3_656
C10 C11 4.242(3) 2_556
C3 C3 4.261(3) 3_656
N4 C11 4.271(3) .
N2 C8 4.278(2) .
C3 C9 4.279(3) 4_554
C6 C9 4.285(3) 2_556
N4 C11 4.306(3) 3_656
C9 C10 4.311(3) 2_546
C3 N4 4.333(3) 1_554
C7 O12 4.355(2) 2_556
C5 C10 4.359(3) .
N1 O12 4.364(2) 2
C6 O12 4.367(2) 2
N4 O12 4.369(2) 2_556
N4 O12 4.380(2) 4_554
N2 C11 4.384(2) 1_554
C10 O12 4.410(2) 2_556
C8 C11 4.426(3) 2

loop_
_geom_hbond_atom_site_label_D
_geom_hbond_atom_site_label_H
_geom_hbond_atom_site_label_A
_geom_hbond_site_symmetry_A
_geom_hbond_distance_DH
_geom_hbond_distance_HA
_geom_hbond_distance_DA
_geom_hbond_angle_DHA
_geom_hbond_publ_flag
O12 H12 N4 4_454 1.00(3) 1.72(3) 2.704(2) 166(3) yes
C5 H5 N2 1_556 0.97(2) 2.58(2) 3.489(3) 157(2) yes
C3 H3 O12 4_554 0.97(2) 2.44(2) 3.373(3) 161(2) yes
C7 H7 O12 2_555 0.97(2) 2.58(2) 3.455(2) 151(2) yes

loop_
_geom_torsion_atom_site_label_1
_geom_torsion_atom_site_label_2
_geom_torsion_atom_site_label_3
_geom_torsion_atom_site_label_4
_geom_torsion
_geom_torsion_publ_flag
N2 N1 C6 C7 -31.3(2) yes
